data_1008528
loop_
_publ_author_name
'Molinier, M'
'Massa, W'
'Khairoun, S'
'Tressaud, A'
'Soubeyroux, J L'

_publ_section_title 'Crystal and magnetic structures of NaMnF~4~'
_journal_coden_ASTM ZNBSEN
_journal_issue 12
_journal_name_full
;
Zeitschrift fuer Naturforschung, Teil B. Anorganische Chemie,
Organische Chemie (42,1987-)
;
_journal_page_first 1669
_journal_page_last 1673
_journal_volume 46
_journal_year 1991
_chemical_formula_structural 'Na (Mn F4)'
_chemical_formula_sum 'F4 Mn Na'
_chemical_name_systematic 'Sodium tetrafluoromanganate(III)'
_space_group_IT_number 14
_symmetry_cell_setting monoclinic
_symmetry_Int_Tables_number 14
_symmetry_space_group_name_Hall '-P 2ybc'
_symmetry_space_group_name_H-M 'P 1 21/c 1'
_cell_angle_alpha 90
_cell_angle_beta 108.62(1)
_cell_angle_gamma 90
_cell_formula_units_Z 2
_cell_length_a 5.755(2)
_cell_length_b 4.892(1)
_cell_length_c 5.760(2)
_cell_volume 153.7
_cod_database_code 1008528

loop_
_symmetry_equiv_pos_as_xyz
x,y,z
-x,1/2+y,1/2-z
-x,-y,-z
x,1/2-y,1/2+z

loop_
_atom_site_label
_atom_site_type_symbol
_atom_site_symmetry_multiplicity
_atom_site_Wyckoff_symbol
_atom_site_fract_x
_atom_site_fract_y
_atom_site_fract_z
_atom_site_occupancy
_atom_site_attached_hydrogens
_atom_site_calc_flag
Na1 Na1+ 2 d 0.5 0.5 0. 1. 0 d
Mn1 Mn3+ 2 a 0. 0.5 0.5 1. 0 d
F1 F1- 4 e 0.878(1) 0.767(1) 0.660(1) 1. 0 d
F2 F1- 4 e 0.304(1) 0.651(1) 0.615(1) 1. 0 d

loop_
_atom_type_symbol
_atom_type_oxidation_number
Na1+ 1.000
Mn3+ 3.000
F1- -1.000
